data_1569000
loop_
_publ_author_name
'Chen, Xiao-Wei'
'Hou, Zi-Chao'
'Chen, Chi'
'Zhang, Ling-Hui'
'Chen, Meng-En'
'Zhang, Fu-Min'

_publ_section_title
;
 Enantioselective total syntheses of six natural and two proposed
 meroterpenoids from <i>Psoralea corylifolia</i>.
;
_journal_issue 21
_journal_name_full 'Chemical science'
_journal_page_first 5699
_journal_page_last 5704
_journal_paper_doi 10.1039/d3sc00582h
_journal_volume 14
_journal_year 2023
_chemical_absolute_configuration ad
_chemical_formula_moiety '2(C18 H26 O3), C H4 O'
_chemical_formula_sum 'C37 H56 O7'
_chemical_formula_weight 612.81
_space_group_crystal_system monoclinic
_space_group_IT_number 4
_space_group_name_Hall 'P 2yb'
_space_group_name_H-M_alt 'P 1 21 1'
_atom_sites_solution_hydrogens mixed
_atom_sites_solution_primary dual
_audit_creation_date 2022-12-18
_audit_creation_method
;
Olex2 1.5
(compiled 2022.04.07 svn.rca3783a0 for OlexSys, GUI svn.r6498)
;
_audit_update_record
;
2022-12-18 deposited with the CCDC.	2023-05-02 downloaded from the CCDC.
;
_cell_angle_alpha 90
_cell_angle_beta 101.0819(18)
_cell_angle_gamma 90
_cell_formula_units_Z 2
_cell_length_a 15.3362(3)
_cell_length_b 6.95130(12)
_cell_length_c 16.3195(3)
_cell_measurement_reflns_used 13795
_cell_measurement_temperature 150.00(10)
_cell_measurement_theta_max 77.0600
_cell_measurement_theta_min 2.7310
_cell_volume 1707.32(6)
_computing_cell_refinement 'CrysAlisPro 1.171.41.113a (Rigaku OD, 2021)'
_computing_data_collection 'CrysAlisPro 1.171.41.113a (Rigaku OD, 2021)'
_computing_data_reduction 'CrysAlisPro 1.171.41.113a (Rigaku OD, 2021)'
_computing_molecular_graphics 'Olex2 1.5 (Dolomanov et al., 2009)'
_computing_publication_material 'Olex2 1.5 (Dolomanov et al., 2009)'
_computing_structure_refinement 'SHELXL 2018/3 (Sheldrick, 2015)'
_computing_structure_solution 'SHELXT  (Sheldrick, 2015)'
_diffrn_ambient_environment N~2~
_diffrn_ambient_temperature 150.00(10)
_diffrn_detector 'Hybrid Pixel Array Detector'
_diffrn_detector_area_resol_mean 10.0000
_diffrn_detector_type HyPix
_diffrn_measured_fraction_theta_full 1.000
_diffrn_measured_fraction_theta_max 0.960
_diffrn_measurement_details
;
List of Runs (angles in degrees, time in seconds):

  # Type    Start    End  Width  t~exp~   \w     \q     \k     \f   Frames
#--------------------------------------------------------------------------
  1  \w      6.00 112.00   0.50    0.05    --   47.57   7.00 -46.00  212
  2  \w    118.00 175.00   0.50    0.10    --  107.75  37.00-180.00  114
  3  \w     70.00 175.00   0.50    0.10    --  107.75   7.00 -46.00  210
  4  \w    148.00 174.00   0.50    0.10    --  107.75  57.00   0.00   52
  5  \w     94.00 125.00   0.50    0.10    --  107.75  57.00   0.00   62
  6  \w   -106.00 -32.00   0.50    0.10    -- -100.00  77.00  60.00  148
  7  \w    -64.00 -35.00   0.50    0.10    -- -100.00  57.00 150.00   58
  8  \w    -63.00 -37.00   0.50    0.10    -- -100.00 125.00  30.00   52
  9  \w   -112.00 -70.00   0.50    0.10    -- -100.00 125.00  30.00   84
 10  \w    -69.00 -29.00   0.50    0.10    -- -100.00  57.00-150.00   80
 11  \w    -75.00 -50.00   0.50    0.10    -- -100.00 125.00-150.00   50
 12  \w   -112.00 -86.00   0.50    0.10    -- -100.00 125.00-150.00   52
 13  \w    -88.00 -47.00   0.50    0.05    --  -47.57 125.00   0.00   82
 14  \w   -117.00 -34.00   0.50    0.05    --  -47.57  -7.00 138.00  166
 15  \w   -140.00-104.00   0.50    0.10    -- -100.00  -7.00 138.00   72
 16  \w    -13.00  13.00   0.50    0.05    --   47.57  -7.00 138.00   52
 17  \w     38.00  63.00   0.50    0.10    --  107.75 -57.00  60.00   50
 18  \w     35.00  61.00   0.50    0.10    --  107.75 -57.00 -90.00   52
 19  \w     35.00  62.00   0.50    0.10    --  107.75 -57.00 -60.00   54
 20  \w     80.00 105.00   0.50    0.10    --  107.75 -99.00  60.00   50
 21  \w     45.00 104.00   0.50    0.10    --  107.75 -99.00 120.00  118
 22  \w     36.00  62.00   0.50    0.10    --  107.75 -99.00  60.00   52
 23  \w   -126.00 -88.00   0.50    0.10    -- -100.00  -7.00 138.00   76
 24  \w    -61.00 -34.00   0.50    0.05    --  -47.57 -53.00  94.89   54
 25  \w    -80.00 -37.00   0.50    0.05    --  -47.57 -19.00  60.00   86
 26  \w     25.00  53.00   0.50    0.05    --   47.57  77.00   0.00   56
 27  \w     27.00  76.00   0.50    0.05    --   47.57  77.00  90.00   98
 28  \w     39.00  65.00   0.50    0.05    --   47.57  37.00  30.00   52
 29  \w     25.00  63.00   0.50    0.05    --   47.57  77.00  60.00   76
 30  \w     35.00  70.00   0.50    0.05    --   47.57  37.00  90.00   70
 31  \w     35.00  62.00   0.50    0.05    --   47.57  37.00  60.00   54
 32  \w   -167.00-141.00   0.50    0.10    -- -100.00 -78.00   0.51   52
 33  \w   -107.00 -79.00   0.50    0.10    -- -100.00 -73.00  80.64   56
 34  \w   -104.00 -79.00   0.50    0.10    -- -100.00 -72.00  50.05   50
 35  \w   -164.00-138.00   0.50    0.10    -- -100.00 -70.00 102.44   52
 36  \w   -105.00 -80.00   0.50    0.10    -- -100.00 -70.00 102.44   50
 37  \w   -104.00 -78.00   0.50    0.10    -- -100.00 -76.00  12.22   52
 38  \w   -167.00-158.50   0.50    0.10    -- -100.00 -61.00 117.59   17
;
_diffrn_measurement_device 'four-circle diffractometer'
_diffrn_measurement_device_type 'ROD, Synergy Custom system, HyPix'
_diffrn_measurement_method '\w scans'
_diffrn_orient_matrix_type 'CrysAlisPro convention (1999,Acta A55,543-557)'
_diffrn_orient_matrix_UB_11 0.1002726000
_diffrn_orient_matrix_UB_12 0.0158299000
_diffrn_orient_matrix_UB_13 0.0359187000
_diffrn_orient_matrix_UB_21 0.0187779000
_diffrn_orient_matrix_UB_22 0.0159073000
_diffrn_orient_matrix_UB_23 -0.0891402000
_diffrn_orient_matrix_UB_31 -0.0084319000
_diffrn_orient_matrix_UB_32 0.2205089000
_diffrn_orient_matrix_UB_33 0.0039291000
_diffrn_radiation_monochromator mirror
_diffrn_radiation_probe x-ray
_diffrn_radiation_type 'Cu K\a'
_diffrn_radiation_wavelength 1.54184
_diffrn_reflns_av_R_equivalents 0.0500
_diffrn_reflns_av_unetI/netI 0.0468
_diffrn_reflns_Laue_measured_fraction_full 1.000
_diffrn_reflns_Laue_measured_fraction_max 0.960
_diffrn_reflns_limit_h_max 19
_diffrn_reflns_limit_h_min -19
_diffrn_reflns_limit_k_max 8
_diffrn_reflns_limit_k_min -7
_diffrn_reflns_limit_l_max 20
_diffrn_reflns_limit_l_min -20
_diffrn_reflns_number 16825
_diffrn_reflns_point_group_measured_fraction_full 0.904
_diffrn_reflns_point_group_measured_fraction_max 0.846
_diffrn_reflns_theta_full 67.684
_diffrn_reflns_theta_max 77.169
_diffrn_reflns_theta_min 2.759
_diffrn_source 'Rotating-anode X-ray tube'
_diffrn_source_type 'Rigaku (Cu) X-ray Source'
_exptl_absorpt_coefficient_mu 0.643
_exptl_absorpt_correction_T_max 1.00000
_exptl_absorpt_correction_T_min 0.45746
_exptl_absorpt_correction_type multi-scan
_exptl_absorpt_process_details
;
CrysAlisPro 1.171.41.113a (Rigaku Oxford Diffraction, 2021)
Empirical absorption correction using spherical harmonics,
implemented in SCALE3 ABSPACK scaling algorithm.
;
_exptl_crystal_colour 'clear light colourless'
_exptl_crystal_colour_lustre clear
_exptl_crystal_colour_modifier light
_exptl_crystal_colour_primary colourless
_exptl_crystal_density_diffrn 1.192
_exptl_crystal_description block
_exptl_crystal_F_000 668
_exptl_crystal_size_max 0.14
_exptl_crystal_size_mid 0.13
_exptl_crystal_size_min 0.12
_refine_diff_density_max 0.223
_refine_diff_density_min -0.226
_refine_diff_density_rms 0.044
_refine_ls_abs_structure_details
;
 Flack x determined using 2099 quotients [(I+)-(I-)]/[(I+)+(I-)]
 (Parsons, Flack and Wagner, Acta Cryst. B69 (2013) 249-259).
;
_refine_ls_abs_structure_Flack 0.22(13)
_refine_ls_extinction_method none
_refine_ls_goodness_of_fit_ref 1.060
_refine_ls_hydrogen_treatment mixed
_refine_ls_matrix_type full
_refine_ls_number_parameters 445
_refine_ls_number_reflns 6125
_refine_ls_number_restraints 1
_refine_ls_restrained_S_all 1.060
_refine_ls_R_factor_all 0.0421
_refine_ls_R_factor_gt 0.0401
_refine_ls_shift/su_max 0.000
_refine_ls_shift/su_mean 0.000
_refine_ls_structure_factor_coef Fsqd
_refine_ls_weighting_details 'w=1/[\s^2^(Fo^2^)+(0.0713P)^2^+0.0277P] where P=(Fo^2^+2Fc^2^)/3'
_refine_ls_weighting_scheme calc
_refine_ls_wR_factor_gt 0.1058
_refine_ls_wR_factor_ref 0.1075
_reflns_Friedel_coverage 0.623
_reflns_Friedel_fraction_full 0.790
_reflns_Friedel_fraction_max 0.710
_reflns_number_gt 5784
_reflns_number_total 6125
_reflns_threshold_expression 'I > 2\s(I)'
_cod_data_source_file d3sc00582h2.cif
_cod_data_source_block chenxiaowei_0426_auto
_cod_depositor_comments 'Adding full bibliography for 1568996--1569002.cif.'
_cod_original_cell_volume 1707.32(5)
_cod_database_code 1569000
_shelx_shelxl_version_number 2018/3
_shelx_space_group_comment
;
The symmetry employed for this shelxl refinement is uniquely defined
by the following loop, which should always be used as a source of
symmetry information in preference to the above space-group names.
They are only intended as comments.
;
_olex2_refinement_description
;
1. Fixed Uiso
 At 1.2 times of:
  All C(H) groups, All C(H,H) groups
 At 1.5 times of:
  All C(H,H,H) groups, All O(H) groups
2.a Ternary CH refined with riding coordinates:
 C19(H19), C20(H20), C30(H30), C18(H18), C26(H26), C37(H37)
2.b Secondary CH2 refined with riding coordinates:
 C15(H15A,H15B), C33(H33A,H33B), C21(H21A,H21B), C36(H36A,H36B)
2.c Aromatic/amide H refined with riding coordinates:
 C2(H2A), C5(H5A), C22(H22), C28(H28), C32(H32), C6(H6A), C8(H8), C12(H12),
 C16(H16), C23(H23)
2.d Idealised Me refined as rotating group:
 C3(H3A,H3B,H3C), C7(H7A,H7B,H7C), C17(H17A,H17B,H17C), C13(H13A,H13B,H13C),
 C27(H27A,H27B,H27C), C29(H29A,H29B,H29C), C35(H35A,H35B,H35C)
2.e Idealised tetrahedral OH refined as rotating group:
 O1(H1)
;
_olex2_submission_special_instructions 'No special instructions were received'
_oxdiff_exptl_absorpt_empirical_details
;
Empirical correction (ABSPACK) includes:
- Absorption correction using spherical harmonics
- Frame scaling
;
_oxdiff_exptl_absorpt_empirical_full_max 2.045
_oxdiff_exptl_absorpt_empirical_full_min 0.308

loop_
_space_group_symop_operation_xyz
'x, y, z'
'-x, y+1/2, -z'

loop_
_atom_site_label
_atom_site_type_symbol
_atom_site_fract_x
_atom_site_fract_y
_atom_site_fract_z
_atom_site_U_iso_or_equiv
_atom_site_adp_type
_atom_site_occupancy
_atom_site_site_symmetry_order
_atom_site_calc_flag
_atom_site_refinement_flags_posn
_atom_site_refinement_flags_adp
_atom_site_refinement_flags_occupancy
_atom_site_disorder_assembly
_atom_site_disorder_group
O1 O 0.67927(11) 0.7514(2) 0.40235(10) 0.0265(4) Uani 1 1 d . . . . .
H1 H 0.647970 0.656903 0.382664 0.040 Uiso 1 1 calc R U . . .
O2 O 0.77463(11) 0.9209(3) 0.73107(10) 0.0257(4) Uani 1 1 d . . . . .
O5 O 0.41625(10) 0.9136(3) 0.62694(11) 0.0293(4) Uani 1 1 d . . . . .
C2 C 0.81905(18) 0.4803(5) 0.37650(18) 0.0390(6) Uani 1 1 d . . . . .
H2A H 0.809148 0.360814 0.401462 0.047 Uiso 1 1 calc R U . . .
C3 C 0.85923(18) 1.1319(4) 0.65734(16) 0.0311(5) Uani 1 1 d . . . . .
H3A H 0.904678 1.134554 0.622554 0.047 Uiso 1 1 calc R U . . .
H3B H 0.877455 1.215670 0.705910 0.047 Uiso 1 1 calc R U . . .
H3C H 0.802606 1.177376 0.624674 0.047 Uiso 1 1 calc R U . . .
C4 C 0.66668(14) 0.8556(3) 0.56455(13) 0.0213(4) Uani 1 1 d . . . . .
C5 C 0.53837(15) 1.0497(3) 0.57851(14) 0.0256(5) Uani 1 1 d . . . . .
H5A H 0.509229 1.170908 0.573455 0.031 Uiso 1 1 calc R U . . .
C7 C 0.92779(16) 0.8705(5) 0.75409(15) 0.0347(6) Uani 1 1 d . . . . .
H7A H 0.927161 0.946316 0.804607 0.052 Uiso 1 1 calc R U . . .
H7B H 0.982874 0.896058 0.733935 0.052 Uiso 1 1 calc R U . . .
H7C H 0.924377 0.733324 0.766972 0.052 Uiso 1 1 calc R U . . .
C9 C 0.8169(3) 0.4762(7) 0.2963(2) 0.0604(10) Uani 1 1 d . . . . .
H9A H 0.799(3) 0.352(7) 0.264(3) 0.074(13) Uiso 1 1 d . . . . .
H9B H 0.829(3) 0.600(8) 0.261(3) 0.080(14) Uiso 1 1 d . . . . .
C11 C 0.83544(16) 0.6520(4) 0.43519(14) 0.0274(5) Uani 1 1 d . . . . .
C14 C 0.49880(14) 0.8917(3) 0.60820(13) 0.0227(4) Uani 1 1 d . . . . .
C15 C 0.90680(17) 0.5943(4) 0.51048(16) 0.0313(5) Uani 1 1 d . . . . .
H15A H 0.890517 0.468545 0.531762 0.038 Uiso 1 1 calc R U . . .
H15B H 0.964066 0.577697 0.491812 0.038 Uiso 1 1 calc R U . . .
C17 C 0.86337(17) 0.8306(4) 0.39174(16) 0.0342(6) Uani 1 1 d . . . . .
H17A H 0.817198 0.862320 0.343279 0.051 Uiso 1 1 calc R U . . .
H17B H 0.919380 0.804670 0.373279 0.051 Uiso 1 1 calc R U . . .
H17C H 0.871420 0.938973 0.430853 0.051 Uiso 1 1 calc R U . . .
C19 C 0.83286(14) 0.7792(3) 0.61344(13) 0.0222(4) Uani 1 1 d . . . . .
H19 H 0.815097 0.655048 0.636495 0.027 Uiso 1 1 calc R U . . .
C20 C 0.75712(14) 0.8348(3) 0.53953(13) 0.0212(4) Uani 1 1 d . . . . .
H20 H 0.772672 0.961882 0.517447 0.025 Uiso 1 1 calc R U . . .
C22 C 0.54290(15) 0.7151(3) 0.61728(14) 0.0232(4) Uani 1 1 d . . . . .
H22 H 0.516570 0.606631 0.638337 0.028 Uiso 1 1 calc R U . . .
C28 C 0.62111(15) 1.0296(3) 0.55613(14) 0.0240(4) Uani 1 1 d . . . . .
H28 H 0.647106 1.137805 0.534538 0.029 Uiso 1 1 calc R U . . .
C30 C 0.74874(14) 0.6876(3) 0.46801(14) 0.0228(4) Uani 1 1 d . . . . .
H30 H 0.729854 0.562288 0.489136 0.027 Uiso 1 1 calc R U . . .
C32 C 0.62558(14) 0.6995(3) 0.59522(13) 0.0230(4) Uani 1 1 d . . . . .
H32 H 0.655136 0.578767 0.601180 0.028 Uiso 1 1 calc R U . . .
C33 C 0.91928(15) 0.7403(4) 0.58171(15) 0.0292(5) Uani 1 1 d . . . . .
H33A H 0.941344 0.862596 0.562225 0.035 Uiso 1 1 calc R U . . .
H33B H 0.964859 0.691701 0.628482 0.035 Uiso 1 1 calc R U . . .
C34 C 0.84827(15) 0.9263(4) 0.68676(14) 0.0246(5) Uani 1 1 d . . . . .
O3 O 0.77006(11) 0.7042(2) 0.88063(10) 0.0241(3) Uani 1 1 d . . . . .
O4 O 0.72921(10) -0.1122(2) 1.01674(10) 0.0210(3) Uani 1 1 d . . . . .
O6 O 0.33954(10) 0.1612(3) 0.87339(10) 0.0261(3) Uani 1 1 d . . . . .
C1 C 0.43025(14) 0.1695(3) 0.89311(13) 0.0203(4) Uani 1 1 d . . . . .
C6 C 0.56747(14) 0.2650(3) 0.98122(13) 0.0198(4) Uani 1 1 d . . . . .
H6A H 0.597588 0.327164 1.030445 0.024 Uiso 1 1 calc R U . . .
C8 C 0.57074(14) 0.0858(3) 0.85726(13) 0.0202(4) Uani 1 1 d . . . . .
H8 H 0.603042 0.024367 0.820475 0.024 Uiso 1 1 calc R U . . .
C10 C 0.61710(13) 0.1797(3) 0.92793(13) 0.0175(4) Uani 1 1 d . . . . .
C12 C 0.47544(14) 0.2618(3) 0.96442(13) 0.0206(4) Uani 1 1 d . . . . .
H12 H 0.443252 0.322439 1.001502 0.025 Uiso 1 1 calc R U . . .
C13 C 0.75800(18) 0.4176(4) 0.79560(15) 0.0298(5) Uani 1 1 d . . . . .
H13A H 0.747861 0.498430 0.745454 0.045 Uiso 1 1 calc R U . . .
H13B H 0.726105 0.295652 0.783397 0.045 Uiso 1 1 calc R U . . .
H13C H 0.821738 0.392135 0.812877 0.045 Uiso 1 1 calc R U . . .
C16 C 0.47848(15) 0.0800(3) 0.83940(14) 0.0225(4) Uani 1 1 d . . . . .
H16 H 0.448304 0.015338 0.790865 0.027 Uiso 1 1 calc R U . . .
C18 C 0.71786(13) 0.1981(3) 0.94576(13) 0.0179(4) Uani 1 1 d . . . . .
H18 H 0.740584 0.136315 0.898655 0.021 Uiso 1 1 calc R U . . .
C21 C 0.84711(14) 0.4337(3) 0.98821(14) 0.0239(5) Uani 1 1 d . . . . .
H21A H 0.882108 0.389659 0.946707 0.029 Uiso 1 1 calc R U . . .
H21B H 0.860790 0.571367 0.999647 0.029 Uiso 1 1 calc R U . . .
C23 C 0.88161(15) 0.0063(4) 1.14062(14) 0.0268(5) Uani 1 1 d . . . . .
H23 H 0.850810 0.049707 1.182386 0.032 Uiso 1 1 calc R U . . .
C24 C 0.72421(14) 0.5214(3) 0.86577(13) 0.0205(4) Uani 1 1 d . . . . .
C25 C 0.85691(14) 0.1040(3) 1.05639(13) 0.0203(4) Uani 1 1 d . . . . .
C26 C 0.75537(14) 0.0847(3) 1.02649(13) 0.0185(4) Uani 1 1 d . . . . .
H26 H 0.726871 0.139002 1.071627 0.022 Uiso 1 1 calc R U . . .
C27 C 0.90878(14) 0.0196(3) 0.99362(14) 0.0237(4) Uani 1 1 d . . . . .
H27A H 0.899585 -0.119893 0.989937 0.036 Uiso 1 1 calc R U . . .
H27B H 0.972205 0.046944 1.012056 0.036 Uiso 1 1 calc R U . . .
H27C H 0.887768 0.077679 0.938656 0.036 Uiso 1 1 calc R U . . .
C29 C 0.62508(16) 0.5677(4) 0.83890(15) 0.0283(5) Uani 1 1 d . . . . .
H29A H 0.603099 0.625302 0.885852 0.043 Uiso 1 1 calc R U . . .
H29B H 0.592167 0.448982 0.821635 0.043 Uiso 1 1 calc R U . . .
H29C H 0.616617 0.658331 0.792050 0.043 Uiso 1 1 calc R U . . .
C31 C 0.9403(2) -0.1309(5) 1.1632(2) 0.0428(7) Uani 1 1 d . . . . .
H31A H 0.960(2) -0.182(5) 1.221(2) 0.050(9) Uiso 1 1 d . . . . .
H31B H 0.978(3) -0.176(7) 1.126(3) 0.064(12) Uiso 1 1 d . . . . .
C36 C 0.87578(14) 0.3200(3) 1.06851(14) 0.0237(5) Uani 1 1 d . . . . .
H36A H 0.843975 0.369909 1.111429 0.028 Uiso 1 1 calc R U . . .
H36B H 0.940211 0.339324 1.089185 0.028 Uiso 1 1 calc R U . . .
C37 C 0.74767(13) 0.4129(3) 0.95056(13) 0.0184(4) Uani 1 1 d . . . . .
H37 H 0.714533 0.478459 0.989752 0.022 Uiso 1 1 calc R U . . .
O7 O 0.34711(14) 0.6001(3) 0.67415(12) 0.0383(4) Uani 1 1 d . . . . .
C35 C 0.3607(2) 0.5700(5) 0.76186(19) 0.0464(7) Uani 1 1 d . . . . .
H35A H 0.356973 0.693354 0.790055 0.070 Uiso 1 1 calc R U . . .
H35B H 0.419598 0.513349 0.781314 0.070 Uiso 1 1 calc R U . . .
H35C H 0.315060 0.482567 0.774681 0.070 Uiso 1 1 calc R U . . .
H7 H 0.337(3) 0.484(7) 0.646(3) 0.059(11) Uiso 1 1 d . . . . .
H4 H 0.743(2) -0.154(6) 0.973(2) 0.052(10) Uiso 1 1 d . . . . .
H6 H 0.313(2) 0.236(6) 0.909(2) 0.052(10) Uiso 1 1 d . . . . .
H5 H 0.393(2) 0.795(6) 0.640(2) 0.051(10) Uiso 1 1 d . . . . .
H3 H 0.760(3) 0.764(7) 0.834(3) 0.066(12) Uiso 1 1 d . . . . .
H2 H 0.723(2) 0.940(5) 0.699(2) 0.042(9) Uiso 1 1 d . . . . .

loop_
_atom_site_aniso_label
_atom_site_aniso_U_11
_atom_site_aniso_U_22
_atom_site_aniso_U_33
_atom_site_aniso_U_23
_atom_site_aniso_U_13
_atom_site_aniso_U_12
O1 0.0295(8) 0.0265(8) 0.0217(8) -0.0011(6) 0.0004(6) -0.0045(7)
O2 0.0273(8) 0.0320(9) 0.0189(7) -0.0005(7) 0.0073(6) -0.0017(7)
O5 0.0251(8) 0.0301(9) 0.0350(9) 0.0018(7) 0.0113(7) 0.0040(7)
C2 0.0378(14) 0.0400(15) 0.0409(15) -0.0148(12) 0.0113(11) 0.0002(11)
C3 0.0378(13) 0.0287(13) 0.0289(12) -0.0055(10) 0.0114(10) -0.0079(10)
C4 0.0228(10) 0.0244(11) 0.0158(9) -0.0006(8) 0.0015(8) 0.0004(8)
C5 0.0280(11) 0.0217(11) 0.0264(11) 0.0031(9) 0.0040(9) 0.0041(9)
C7 0.0298(12) 0.0497(16) 0.0235(11) -0.0042(11) 0.0019(9) 0.0003(11)
C9 0.068(2) 0.073(3) 0.0450(18) -0.0305(19) 0.0222(16) -0.0150(19)
C11 0.0298(12) 0.0307(12) 0.0233(11) -0.0053(9) 0.0091(9) 0.0003(10)
C14 0.0224(10) 0.0281(12) 0.0172(10) -0.0007(8) 0.0031(8) 0.0013(9)
C15 0.0291(12) 0.0352(13) 0.0306(12) -0.0031(10) 0.0080(9) 0.0076(10)
C17 0.0313(12) 0.0444(15) 0.0297(12) 0.0007(11) 0.0127(10) -0.0040(11)
C19 0.0233(10) 0.0225(11) 0.0209(10) 0.0003(9) 0.0047(8) 0.0000(9)
C20 0.0234(10) 0.0217(11) 0.0190(10) -0.0005(8) 0.0051(8) -0.0010(8)
C22 0.0252(10) 0.0245(11) 0.0201(10) 0.0016(8) 0.0044(8) 0.0005(9)
C28 0.0282(11) 0.0224(11) 0.0212(10) 0.0041(9) 0.0040(8) -0.0005(9)
C30 0.0242(10) 0.0222(11) 0.0218(10) 0.0000(9) 0.0038(8) -0.0003(9)
C32 0.0266(11) 0.0221(11) 0.0200(10) 0.0012(8) 0.0034(8) 0.0031(9)
C33 0.0251(11) 0.0363(14) 0.0262(11) -0.0024(10) 0.0052(9) 0.0036(10)
C34 0.0249(10) 0.0301(12) 0.0197(10) -0.0022(9) 0.0068(8) -0.0037(9)
O3 0.0354(8) 0.0155(7) 0.0218(8) 0.0014(6) 0.0069(6) -0.0044(7)
O4 0.0238(7) 0.0152(7) 0.0252(8) 0.0015(6) 0.0074(6) -0.0009(6)
O6 0.0202(7) 0.0292(9) 0.0285(8) -0.0019(7) 0.0035(6) 0.0005(6)
C1 0.0199(9) 0.0183(10) 0.0220(9) 0.0042(8) 0.0022(8) 0.0003(8)
C6 0.0232(10) 0.0176(10) 0.0189(10) -0.0028(8) 0.0052(8) -0.0010(8)
C8 0.0235(10) 0.0170(10) 0.0208(10) -0.0011(8) 0.0059(8) -0.0008(8)
C10 0.0200(9) 0.0131(9) 0.0200(9) 0.0025(8) 0.0056(7) 0.0001(8)
C12 0.0245(10) 0.0169(10) 0.0213(10) 0.0000(8) 0.0064(8) 0.0012(8)
C13 0.0466(14) 0.0219(11) 0.0231(11) -0.0011(9) 0.0120(10) 0.0014(10)
C16 0.0258(10) 0.0204(10) 0.0207(10) -0.0019(8) 0.0032(8) -0.0015(9)
C18 0.0206(10) 0.0156(10) 0.0181(9) -0.0018(7) 0.0053(7) -0.0001(8)
C21 0.0234(10) 0.0183(10) 0.0287(11) 0.0030(9) 0.0016(8) -0.0049(8)
C23 0.0256(11) 0.0306(12) 0.0235(11) 0.0042(9) 0.0032(9) -0.0011(9)
C24 0.0279(11) 0.0142(9) 0.0197(10) 0.0007(8) 0.0054(8) -0.0021(8)
C25 0.0190(10) 0.0209(11) 0.0203(10) 0.0013(8) 0.0021(8) 0.0008(8)
C26 0.0213(10) 0.0159(10) 0.0190(9) 0.0003(8) 0.0056(7) 0.0005(8)
C27 0.0181(9) 0.0243(11) 0.0297(11) -0.0005(9) 0.0073(8) 0.0006(9)
C29 0.0320(12) 0.0229(11) 0.0279(11) 0.0038(9) 0.0005(9) 0.0003(10)
C31 0.0394(14) 0.0504(18) 0.0367(15) 0.0185(13) 0.0029(11) 0.0103(13)
C36 0.0223(10) 0.0217(11) 0.0243(11) -0.0002(9) -0.0029(8) -0.0030(9)
C37 0.0207(9) 0.0167(10) 0.0182(9) -0.0014(8) 0.0047(7) -0.0001(8)
O7 0.0510(12) 0.0292(10) 0.0370(10) 0.0002(8) 0.0141(8) -0.0049(8)
C35 0.0524(17) 0.0489(18) 0.0370(15) 0.0107(13) 0.0059(12) -0.0060(14)

loop_
_atom_type_symbol
_atom_type_description
_atom_type_scat_dispersion_real
_atom_type_scat_dispersion_imag
_atom_type_scat_source
C C 0.0181 0.0091 'International Tables Vol C Tables 4.2.6.8 and 6.1.1.4'
H H 0.0000 0.0000 'International Tables Vol C Tables 4.2.6.8 and 6.1.1.4'
O O 0.0492 0.0322 'International Tables Vol C Tables 4.2.6.8 and 6.1.1.4'

loop_
_geom_angle_atom_site_label_1
_geom_angle_atom_site_label_2
_geom_angle_atom_site_label_3
_geom_angle
_geom_angle_site_symmetry_1
_geom_angle_site_symmetry_3
_geom_angle_publ_flag
C30 O1 H1 109.5 . . ?
C34 O2 H2 113(2) . . ?
C14 O5 H5 112(2) . . ?
C9 C2 H2A 115.9 . . ?
C9 C2 C11 128.2(3) . . ?
C11 C2 H2A 115.9 . . ?
H3A C3 H3B 109.5 . . ?
H3A C3 H3C 109.5 . . ?
H3B C3 H3C 109.5 . . ?
C34 C3 H3A 109.5 . . ?
C34 C3 H3B 109.5 . . ?
C34 C3 H3C 109.5 . . ?
C28 C4 C20 121.4(2) . . ?
C28 C4 C32 117.3(2) . . ?
C32 C4 C20 121.3(2) . . ?
C14 C5 H5A 120.2 . . ?
C14 C5 C28 119.6(2) . . ?
C28 C5 H5A 120.2 . . ?
H7A C7 H7B 109.5 . . ?
H7A C7 H7C 109.5 . . ?
H7B C7 H7C 109.5 . . ?
C34 C7 H7A 109.5 . . ?
C34 C7 H7B 109.5 . . ?
C34 C7 H7C 109.5 . . ?
C2 C9 H9A 120(3) . . ?
C2 C9 H9B 123(3) . . ?
H9A C9 H9B 117(3) . . ?
C2 C11 C15 107.8(2) . . ?
C2 C11 C17 111.8(2) . . ?
C2 C11 C30 107.2(2) . . ?
C15 C11 C30 107.06(18) . . ?
C17 C11 C15 111.3(2) . . ?
C17 C11 C30 111.5(2) . . ?
O5 C14 C5 118.5(2) . . ?
O5 C14 C22 121.7(2) . . ?
C5 C14 C22 119.9(2) . . ?
C11 C15 H15A 108.8 . . ?
C11 C15 H15B 108.8 . . ?
H15A C15 H15B 107.7 . . ?
C33 C15 C11 113.7(2) . . ?
C33 C15 H15A 108.8 . . ?
C33 C15 H15B 108.8 . . ?
C11 C17 H17A 109.5 . . ?
C11 C17 H17B 109.5 . . ?
C11 C17 H17C 109.5 . . ?
H17A C17 H17B 109.5 . . ?
H17A C17 H17C 109.5 . . ?
H17B C17 H17C 109.5 . . ?
C20 C19 H19 106.8 . . ?
C20 C19 C34 114.43(18) . . ?
C33 C19 H19 106.8 . . ?
C33 C19 C20 110.28(18) . . ?
C33 C19 C34 111.18(18) . . ?
C34 C19 H19 106.8 . . ?
C4 C20 C19 113.45(17) . . ?
C4 C20 H20 107.8 . . ?
C4 C20 C30 108.55(17) . . ?
C19 C20 H20 107.8 . . ?
C30 C20 C19 111.36(17) . . ?
C30 C20 H20 107.8 . . ?
C14 C22 H22 120.4 . . ?
C32 C22 C14 119.3(2) . . ?
C32 C22 H22 120.4 . . ?
C4 C28 C5 121.8(2) . . ?
C4 C28 H28 119.1 . . ?
C5 C28 H28 119.1 . . ?
O1 C30 C11 110.92(18) . . ?
O1 C30 C20 107.70(18) . . ?
O1 C30 H30 107.8 . . ?
C11 C30 H30 107.8 . . ?
C20 C30 C11 114.67(18) . . ?
C20 C30 H30 107.8 . . ?
C4 C32 H32 119.0 . . ?
C22 C32 C4 122.1(2) . . ?
C22 C32 H32 119.0 . . ?
C15 C33 C19 112.6(2) . . ?
C15 C33 H33A 109.1 . . ?
C15 C33 H33B 109.1 . . ?
C19 C33 H33A 109.1 . . ?
C19 C33 H33B 109.1 . . ?
H33A C33 H33B 107.8 . . ?
O2 C34 C3 108.87(19) . . ?
O2 C34 C7 103.00(18) . . ?
O2 C34 C19 110.35(17) . . ?
C3 C34 C19 112.49(18) . . ?
C7 C34 C3 110.1(2) . . ?
C7 C34 C19 111.6(2) . . ?
C24 O3 H3 106(3) . . ?
C26 O4 H4 109(3) . . ?
C1 O6 H6 112(2) . . ?
O6 C1 C12 122.5(2) . . ?
O6 C1 C16 118.09(19) . . ?
C12 C1 C16 119.44(19) . . ?
C10 C6 H6A 119.1 . . ?
C12 C6 H6A 119.1 . . ?
C12 C6 C10 121.84(19) . . ?
C10 C8 H8 119.2 . . ?
C16 C8 H8 119.2 . . ?
C16 C8 C10 121.6(2) . . ?
C6 C10 C8 117.54(19) . . ?
C6 C10 C18 120.08(18) . . ?
C8 C10 C18 122.33(18) . . ?
C1 C12 H12 120.1 . . ?
C6 C12 C1 119.9(2) . . ?
C6 C12 H12 120.1 . . ?
H13A C13 H13B 109.5 . . ?
H13A C13 H13C 109.5 . . ?
H13B C13 H13C 109.5 . . ?
C24 C13 H13A 109.5 . . ?
C24 C13 H13B 109.5 . . ?
C24 C13 H13C 109.5 . . ?
C1 C16 H16 120.1 . . ?
C8 C16 C1 119.7(2) . . ?
C8 C16 H16 120.1 . . ?
C10 C18 H18 107.9 . . ?
C10 C18 C26 108.51(16) . . ?
C10 C18 C37 111.55(16) . . ?
C26 C18 H18 107.9 . . ?
C26 C18 C37 112.81(16) . . ?
C37 C18 H18 107.9 . . ?
H21A C21 H21B 107.7 . . ?
C36 C21 H21A 108.9 . . ?
C36 C21 H21B 108.9 . . ?
C36 C21 C37 113.31(18) . . ?
C37 C21 H21A 108.9 . . ?
C37 C21 H21B 108.9 . . ?
C25 C23 H23 115.9 . . ?
C31 C23 H23 115.9 . . ?
C31 C23 C25 128.2(2) . . ?
O3 C24 C13 108.43(18) . . ?
O3 C24 C29 106.64(18) . . ?
O3 C24 C37 104.74(16) . . ?
C13 C24 C29 110.22(19) . . ?
C13 C24 C37 112.59(18) . . ?
C29 C24 C37 113.76(17) . . ?
C23 C25 C26 107.99(17) . . ?
C23 C25 C27 111.38(18) . . ?
C23 C25 C36 108.27(18) . . ?
C27 C25 C26 112.17(17) . . ?
C27 C25 C36 110.61(18) . . ?
C36 C25 C26 106.20(17) . . ?
O4 C26 C18 110.08(16) . . ?
O4 C26 C25 111.29(16) . . ?
O4 C26 H26 106.9 . . ?
C18 C26 H26 106.9 . . ?
C25 C26 C18 114.30(17) . . ?
C25 C26 H26 106.9 . . ?
C25 C27 H27A 109.5 . . ?
C25 C27 H27B 109.5 . . ?
C25 C27 H27C 109.5 . . ?
H27A C27 H27B 109.5 . . ?
H27A C27 H27C 109.5 . . ?
H27B C27 H27C 109.5 . . ?
C24 C29 H29A 109.5 . . ?
C24 C29 H29B 109.5 . . ?
C24 C29 H29C 109.5 . . ?
H29A C29 H29B 109.5 . . ?
H29A C29 H29C 109.5 . . ?
H29B C29 H29C 109.5 . . ?
C23 C31 H31A 126(2) . . ?
C23 C31 H31B 121(3) . . ?
H31A C31 H31B 112(3) . . ?
C21 C36 C25 112.40(18) . . ?
C21 C36 H36A 109.1 . . ?
C21 C36 H36B 109.1 . . ?
C25 C36 H36A 109.1 . . ?
C25 C36 H36B 109.1 . . ?
H36A C36 H36B 107.9 . . ?
C18 C37 H37 106.8 . . ?
C21 C37 C18 111.64(17) . . ?
C21 C37 C24 110.59(17) . . ?
C21 C37 H37 106.8 . . ?
C24 C37 C18 113.84(17) . . ?
C24 C37 H37 106.8 . . ?
C35 O7 H7 110(3) . . ?
O7 C35 H35A 109.5 . . ?
O7 C35 H35B 109.5 . . ?
O7 C35 H35C 109.5 . . ?
H35A C35 H35B 109.5 . . ?
H35A C35 H35C 109.5 . . ?
H35B C35 H35C 109.5 . . ?

loop_
_geom_bond_atom_site_label_1
_geom_bond_atom_site_label_2
_geom_bond_distance
_geom_bond_site_symmetry_2
_geom_bond_publ_flag
O1 H1 0.8400 . ?
O1 C30 1.429(3) . ?
O2 C34 1.454(3) . ?
O2 H2 0.88(4) . ?
O5 C14 1.367(3) . ?
O5 H5 0.94(4) . ?
C2 H2A 0.9500 . ?
C2 C9 1.303(4) . ?
C2 C11 1.521(4) . ?
C3 H3A 0.9800 . ?
C3 H3B 0.9800 . ?
C3 H3C 0.9800 . ?
C3 C34 1.527(4) . ?
C4 C20 1.526(3) . ?
C4 C28 1.391(3) . ?
C4 C32 1.395(3) . ?
C5 H5A 0.9500 . ?
C5 C14 1.386(3) . ?
C5 C28 1.393(3) . ?
C7 H7A 0.9800 . ?
C7 H7B 0.9800 . ?
C7 H7C 0.9800 . ?
C7 C34 1.526(3) . ?
C9 H9A 1.03(5) . ?
C9 H9B 1.07(5) . ?
C11 C15 1.533(3) . ?
C11 C17 1.531(4) . ?
C11 C30 1.546(3) . ?
C14 C22 1.396(3) . ?
C15 H15A 0.9900 . ?
C15 H15B 0.9900 . ?
C15 C33 1.527(3) . ?
C17 H17A 0.9800 . ?
C17 H17B 0.9800 . ?
C17 H17C 0.9800 . ?
C19 H19 1.0000 . ?
C19 C20 1.554(3) . ?
C19 C33 1.537(3) . ?
C19 C34 1.557(3) . ?
C20 H20 1.0000 . ?
C20 C30 1.539(3) . ?
C22 H22 0.9500 . ?
C22 C32 1.387(3) . ?
C28 H28 0.9500 . ?
C30 H30 1.0000 . ?
C32 H32 0.9500 . ?
C33 H33A 0.9900 . ?
C33 H33B 0.9900 . ?
O3 C24 1.450(3) . ?
O3 H3 0.85(5) . ?
O4 C26 1.427(3) . ?
O4 H4 0.83(4) . ?
O6 C1 1.368(3) . ?
O6 H6 0.93(4) . ?
C1 C12 1.391(3) . ?
C1 C16 1.397(3) . ?
C6 H6A 0.9500 . ?
C6 C10 1.394(3) . ?
C6 C12 1.385(3) . ?
C8 H8 0.9500 . ?
C8 C10 1.395(3) . ?
C8 C16 1.389(3) . ?
C10 C18 1.522(3) . ?
C12 H12 0.9500 . ?
C13 H13A 0.9800 . ?
C13 H13B 0.9800 . ?
C13 H13C 0.9800 . ?
C13 C24 1.526(3) . ?
C16 H16 0.9500 . ?
C18 H18 1.0000 . ?
C18 C26 1.548(3) . ?
C18 C37 1.559(3) . ?
C21 H21A 0.9900 . ?
C21 H21B 0.9900 . ?
C21 C36 1.521(3) . ?
C21 C37 1.538(3) . ?
C23 H23 0.9500 . ?
C23 C25 1.514(3) . ?
C23 C31 1.315(4) . ?
C24 C29 1.533(3) . ?
C24 C37 1.556(3) . ?
C25 C26 1.546(3) . ?
C25 C27 1.529(3) . ?
C25 C36 1.535(3) . ?
C26 H26 1.0000 . ?
C27 H27A 0.9800 . ?
C27 H27B 0.9800 . ?
C27 H27C 0.9800 . ?
C29 H29A 0.9800 . ?
C29 H29B 0.9800 . ?
C29 H29C 0.9800 . ?
C31 H31A 0.99(4) . ?
C31 H31B 0.97(4) . ?
C36 H36A 0.9900 . ?
C36 H36B 0.9900 . ?
C37 H37 1.0000 . ?
O7 C35 1.422(4) . ?
O7 H7 0.93(5) . ?
C35 H35A 0.9800 . ?
C35 H35B 0.9800 . ?
C35 H35C 0.9800 . ?

loop_
_geom_torsion_atom_site_label_1
_geom_torsion_atom_site_label_2
_geom_torsion_atom_site_label_3
_geom_torsion_atom_site_label_4
_geom_torsion
_geom_torsion_site_symmetry_1
_geom_torsion_site_symmetry_2
_geom_torsion_site_symmetry_3
_geom_torsion_site_symmetry_4
_geom_torsion_publ_flag
O5 C14 C22 C32 178.3(2) . . . . ?
C2 C11 C15 C33 -170.3(2) . . . . ?
C2 C11 C30 O1 -67.4(2) . . . . ?
C2 C11 C30 C20 170.4(2) . . . . ?
C4 C20 C30 O1 55.6(2) . . . . ?
C4 C20 C30 C11 179.57(18) . . . . ?
C5 C14 C22 C32 -0.9(3) . . . . ?
C9 C2 C11 C15 -130.6(3) . . . . ?
C9 C2 C11 C17 -8.0(4) . . . . ?
C9 C2 C11 C30 114.5(3) . . . . ?
C11 C15 C33 C19 57.1(3) . . . . ?
C14 C5 C28 C4 -1.5(3) . . . . ?
C14 C22 C32 C4 0.4(3) . . . . ?
C15 C11 C30 O1 177.21(19) . . . . ?
C15 C11 C30 C20 55.0(3) . . . . ?
C17 C11 C15 C33 66.7(3) . . . . ?
C17 C11 C30 O1 55.3(3) . . . . ?
C17 C11 C30 C20 -67.0(3) . . . . ?
C19 C20 C30 O1 -178.83(17) . . . . ?
C19 C20 C30 C11 -54.8(3) . . . . ?
C20 C4 C28 C5 179.7(2) . . . . ?
C20 C4 C32 C22 -179.17(19) . . . . ?
C20 C19 C33 C15 -52.8(3) . . . . ?
C20 C19 C34 O2 70.3(2) . . . . ?
C20 C19 C34 C3 -51.5(3) . . . . ?
C20 C19 C34 C7 -175.8(2) . . . . ?
C28 C4 C20 C19 118.4(2) . . . . ?
C28 C4 C20 C30 -117.3(2) . . . . ?
C28 C4 C32 C22 -0.4(3) . . . . ?
C28 C5 C14 O5 -177.7(2) . . . . ?
C28 C5 C14 C22 1.5(3) . . . . ?
C30 C11 C15 C33 -55.3(3) . . . . ?
C32 C4 C20 C19 -62.9(3) . . . . ?
C32 C4 C20 C30 61.4(3) . . . . ?
C32 C4 C28 C5 1.0(3) . . . . ?
C33 C19 C20 C4 174.03(19) . . . . ?
C33 C19 C20 C30 51.2(2) . . . . ?
C33 C19 C34 O2 -163.94(19) . . . . ?
C33 C19 C34 C3 74.3(2) . . . . ?
C33 C19 C34 C7 -50.0(3) . . . . ?
C34 C19 C20 C4 -59.7(2) . . . . ?
C34 C19 C20 C30 177.43(17) . . . . ?
C34 C19 C33 C15 179.2(2) . . . . ?
O3 C24 C37 C18 -170.70(16) . . . . ?
O3 C24 C37 C21 -44.1(2) . . . . ?
O6 C1 C12 C6 179.8(2) . . . . ?
O6 C1 C16 C8 179.8(2) . . . . ?
C6 C10 C18 C26 67.4(2) . . . . ?
C6 C10 C18 C37 -57.5(2) . . . . ?
C8 C10 C18 C26 -115.3(2) . . . . ?
C8 C10 C18 C37 119.9(2) . . . . ?
C10 C6 C12 C1 0.8(3) . . . . ?
C10 C8 C16 C1 -0.1(3) . . . . ?
C10 C18 C26 O4 58.6(2) . . . . ?
C10 C18 C26 C25 -175.33(17) . . . . ?
C10 C18 C37 C21 166.76(17) . . . . ?
C10 C18 C37 C24 -67.1(2) . . . . ?
C12 C1 C16 C8 -0.7(3) . . . . ?
C12 C6 C10 C8 -1.5(3) . . . . ?
C12 C6 C10 C18 175.93(19) . . . . ?
C13 C24 C37 C18 -53.1(2) . . . . ?
C13 C24 C37 C21 73.6(2) . . . . ?
C16 C1 C12 C6 0.4(3) . . . . ?
C16 C8 C10 C6 1.2(3) . . . . ?
C16 C8 C10 C18 -176.2(2) . . . . ?
C23 C25 C26 O4 -61.3(2) . . . . ?
C23 C25 C26 C18 173.19(18) . . . . ?
C23 C25 C36 C21 -176.03(18) . . . . ?
C26 C18 C37 C21 44.3(2) . . . . ?
C26 C18 C37 C24 170.42(16) . . . . ?
C26 C25 C36 C21 -60.3(2) . . . . ?
C27 C25 C26 O4 61.8(2) . . . . ?
C27 C25 C26 C18 -63.7(2) . . . . ?
C27 C25 C36 C21 61.7(2) . . . . ?
C29 C24 C37 C18 73.2(2) . . . . ?
C29 C24 C37 C21 -160.13(19) . . . . ?
C31 C23 C25 C26 125.0(3) . . . . ?
C31 C23 C25 C27 1.4(4) . . . . ?
C31 C23 C25 C36 -120.4(3) . . . . ?
C36 C21 C37 C18 -48.4(2) . . . . ?
C36 C21 C37 C24 -176.26(18) . . . . ?
C36 C25 C26 O4 -177.30(17) . . . . ?
C36 C25 C26 C18 57.2(2) . . . . ?
C37 C18 C26 O4 -177.31(15) . . . . ?
C37 C18 C26 C25 -51.2(2) . . . . ?
C37 C21 C36 C25 58.6(3) . . . . ?
